data_7127145
loop_
_publ_author_name
'Zhang, Xiao-Wen'
'Zhang, Hui'
'Wang, Hu-Chong'
'Zhu, Ming-Hui'
'Cong, Hengjiang'
'Liu, Wen-Bo'

_publ_section_title
;
 Pd-catalyzed arylation/aza-Michael addition cascade to C2-spiroindolines
 and azabicyclo[3.2.2]nonanones.
;
_journal_issue 80
_journal_name_full 'Chemical communications (Cambridge, England)'
_journal_page_first 12013
_journal_page_last 12016
_journal_paper_doi 10.1039/d0cc04935b
_journal_volume 56
_journal_year 2020
_chemical_absolute_configuration ad
_chemical_formula_sum 'C27 H27 N O'
_chemical_formula_weight 381.49
_space_group_crystal_system monoclinic
_space_group_IT_number 9
_space_group_name_Hall 'C -2yc'
_space_group_name_H-M_alt 'C 1 c 1'
_atom_sites_solution_hydrogens geom
_atom_sites_solution_primary direct
_atom_sites_solution_secondary difmap
_audit_creation_method SHELXL-2016/4
_audit_update_record
;
2019-03-26 deposited with the CCDC.	2020-08-31 downloaded from the CCDC.
;
_cell_angle_alpha 90
_cell_angle_beta 96.759(3)
_cell_angle_gamma 90
_cell_formula_units_Z 4
_cell_length_a 13.7872(5)
_cell_length_b 16.2182(8)
_cell_length_c 9.4765(4)
_cell_measurement_reflns_used 4041
_cell_measurement_temperature 296(2)
_cell_measurement_theta_max 66.45
_cell_measurement_theta_min 4.23
_cell_volume 2104.25(16)
_computing_cell_refinement 'Bruker SAINT'
_computing_data_collection 'Bruker APEX3'
_computing_data_reduction 'Bruker SAINT'
_computing_molecular_graphics 'Bruker SHELXTL'
_computing_publication_material 'Bruker SHELXTL'
_computing_structure_refinement 'SHELXL-2016/4 (Sheldrick, 2016)'
_computing_structure_solution 'SHELXT 2014/5 (Sheldrick, 2014)'
_diffrn_ambient_temperature 296(2)
_diffrn_measured_fraction_theta_full 0.992
_diffrn_measured_fraction_theta_max 0.992
_diffrn_measurement_device_type 'Bruker Kappa APEX-Duo CCD'
_diffrn_measurement_method '\f and \w scans'
_diffrn_radiation_type CuK\a
_diffrn_radiation_wavelength 1.54178
_diffrn_reflns_av_R_equivalents 0.0326
_diffrn_reflns_av_unetI/netI 0.0429
_diffrn_reflns_Laue_measured_fraction_full 0.992
_diffrn_reflns_Laue_measured_fraction_max 0.992
_diffrn_reflns_limit_h_max 16
_diffrn_reflns_limit_h_min -16
_diffrn_reflns_limit_k_max 15
_diffrn_reflns_limit_k_min -19
_diffrn_reflns_limit_l_max 11
_diffrn_reflns_limit_l_min -10
_diffrn_reflns_number 5476
_diffrn_reflns_point_group_measured_fraction_full 0.755
_diffrn_reflns_point_group_measured_fraction_max 0.755
_diffrn_reflns_theta_full 66.443
_diffrn_reflns_theta_max 66.443
_diffrn_reflns_theta_min 4.226
_diffrn_source 'fine-focus sealed tube'
_exptl_absorpt_coefficient_mu 0.555
_exptl_absorpt_correction_T_max 0.7528
_exptl_absorpt_correction_T_min 0.5648
_exptl_absorpt_correction_type multi-scan
_exptl_absorpt_process_details 'SADABS-2012/1 (Bruker,2012)'
_exptl_crystal_colour yellow
_exptl_crystal_density_diffrn 1.204
_exptl_crystal_density_meas ?
_exptl_crystal_description block
_exptl_crystal_F_000 816
_exptl_crystal_size_max 0.120
_exptl_crystal_size_mid 0.060
_exptl_crystal_size_min 0.040
_refine_diff_density_max 0.208
_refine_diff_density_min -0.144
_refine_diff_density_rms 0.039
_refine_ls_abs_structure_details
;
 Flack x determined using 896 quotients [(I+)-(I-)]/[(I+)+(I-)]
 (Parsons, Flack and Wagner, Acta Cryst. B69 (2013) 249-259).
;
_refine_ls_abs_structure_Flack -0.2(3)
_refine_ls_extinction_method none
_refine_ls_goodness_of_fit_ref 1.049
_refine_ls_hydrogen_treatment constr
_refine_ls_matrix_type full
_refine_ls_number_parameters 262
_refine_ls_number_reflns 2802
_refine_ls_number_restraints 2
_refine_ls_restrained_S_all 1.048
_refine_ls_R_factor_all 0.0411
_refine_ls_R_factor_gt 0.0403
_refine_ls_shift/su_max 0.000
_refine_ls_shift/su_mean 0.000
_refine_ls_structure_factor_coef Fsqd
_refine_ls_weighting_details 'w=1/[\s^2^(Fo^2^)+(0.0759P)^2^+0.1062P] where P=(Fo^2^+2Fc^2^)/3'
_refine_ls_weighting_scheme calc
_refine_ls_wR_factor_gt 0.1050
_refine_ls_wR_factor_ref 0.1063
_reflns_Friedel_coverage 0.518
_reflns_Friedel_fraction_full 0.516
_reflns_Friedel_fraction_max 0.516
_reflns_number_gt 2726
_reflns_number_total 2802
_reflns_threshold_expression 'I > 2\s(I)'
_cod_data_source_file d0cc04935b2.cif
_cod_data_source_block x_a
_cod_depositor_comments
;
The following automatic conversions were performed:

data item '_exptl_crystal_density_meas' value 'not measured' was
changed to '?' -- the value is perceived as not measured.

Automatic conversion script
Id: cif_fix_values 7556 2019-12-06 15:28:31Z antanas 

 Adding full bibliography for 7127144--7127145.cif.
;
_cod_original_sg_symbol_H-M 'C c'
_cod_database_code 7127145
_shelx_shelxl_version_number 2016/4
_shelx_space_group_comment
;
The symmetry employed for this shelxl refinement is uniquely defined
by the following loop, which should always be used as a source of
symmetry information in preference to the above space-group names.
They are only intended as comments.
;
_shelx_estimated_absorpt_t_min 0.936
_shelx_estimated_absorpt_t_max 0.978

loop_
_space_group_symop_operation_xyz
'x, y, z'
'x, -y, z+1/2'
'x+1/2, y+1/2, z'
'x+1/2, -y+1/2, z+1/2'

loop_
_atom_site_label
_atom_site_type_symbol
_atom_site_fract_x
_atom_site_fract_y
_atom_site_fract_z
_atom_site_U_iso_or_equiv
_atom_site_adp_type
_atom_site_occupancy
_atom_site_site_symmetry_order
_atom_site_calc_flag
_atom_site_refinement_flags_posn
_atom_site_refinement_flags_adp
_atom_site_refinement_flags_occupancy
_atom_site_disorder_assembly
_atom_site_disorder_group
O1 O 0.47554(15) 0.55110(15) 0.9686(2) 0.0759(6) Uani 1 1 d . . . . .
N1 N 0.28995(13) 0.66144(11) 0.5541(2) 0.0493(4) Uani 1 1 d . . . . .
C1 C 0.37511(18) 0.73648(15) 0.7438(3) 0.0579(6) Uani 1 1 d . . . . .
H1A H 0.398802 0.726785 0.842839 0.069 Uiso 1 1 calc R U . . .
H1AB H 0.412956 0.780550 0.707819 0.069 Uiso 1 1 calc R U . . .
C2 C 0.26862(17) 0.75699(14) 0.7261(3) 0.0549(5) Uani 1 1 d . . . . .
C3 C 0.2153(2) 0.81210(18) 0.7978(3) 0.0698(7) Uani 1 1 d . . . . .
H3 H 0.245675 0.842724 0.873416 0.084 Uiso 1 1 calc R U . . .
C4 C 0.1169(2) 0.8211(2) 0.7561(4) 0.0778(9) Uani 1 1 d . . . . .
H4 H 0.080768 0.857920 0.803996 0.093 Uiso 1 1 calc R U . . .
C5 C 0.0712(2) 0.7758(2) 0.6437(4) 0.0755(8) Uani 1 1 d . . . . .
H5 H 0.004699 0.782825 0.616139 0.091 Uiso 1 1 calc R U . . .
C6 C 0.12435(17) 0.71957(18) 0.5709(3) 0.0630(6) Uani 1 1 d . . . . .
H6 H 0.093777 0.688686 0.495799 0.076 Uiso 1 1 calc R U . . .
C7 C 0.22250(16) 0.71107(14) 0.6131(2) 0.0511(5) Uani 1 1 d . . . . .
C8 C 0.38098(15) 0.65695(13) 0.6549(2) 0.0477(5) Uani 1 1 d . . . . .
C9 C 0.25565(17) 0.58946(15) 0.4701(3) 0.0555(5) Uani 1 1 d . . . . .
H9A H 0.202313 0.564266 0.512781 0.067 Uiso 1 1 calc R U . . .
H9AB H 0.308210 0.549484 0.473679 0.067 Uiso 1 1 calc R U . . .
C10 C 0.22116(16) 0.60920(14) 0.3161(3) 0.0522(5) Uani 1 1 d . . . . .
C11 C 0.1334(2) 0.5808(2) 0.2507(3) 0.0686(7) Uani 1 1 d . . . . .
H11 H 0.092837 0.550431 0.302824 0.082 Uiso 1 1 calc R U . . .
C12 C 0.1042(2) 0.5966(2) 0.1091(4) 0.0772(8) Uani 1 1 d . . . . .
H12 H 0.044999 0.576021 0.066269 0.093 Uiso 1 1 calc R U . . .
C13 C 0.1622(2) 0.6426(2) 0.0311(3) 0.0725(7) Uani 1 1 d . . . . .
H13 H 0.141992 0.654618 -0.063831 0.087 Uiso 1 1 calc R U . . .
C14 C 0.2498(2) 0.6705(2) 0.0947(3) 0.0778(8) Uani 1 1 d . . . . .
H14 H 0.290238 0.700628 0.041991 0.093 Uiso 1 1 calc R U . . .
C15 C 0.27932(19) 0.65458(19) 0.2363(3) 0.0662(6) Uani 1 1 d . . . . .
H15 H 0.339026 0.674677 0.278252 0.079 Uiso 1 1 calc R U . . .
C16 C 0.38040(16) 0.57937(15) 0.7493(3) 0.0543(5) Uani 1 1 d . . . . .
H16A H 0.327539 0.584006 0.807908 0.065 Uiso 1 1 calc R U . . .
H16B H 0.367650 0.531408 0.688775 0.065 Uiso 1 1 calc R U . . .
C17 C 0.47451(17) 0.56645(13) 0.8437(3) 0.0545(5) Uani 1 1 d . . . . .
C18 C 0.56746(16) 0.57150(15) 0.7705(3) 0.0539(5) Uani 1 1 d . . . . .
H18 H 0.567283 0.524204 0.706115 0.065 Uiso 1 1 calc R U . . .
C19 C 0.56518(16) 0.64984(16) 0.6795(3) 0.0559(5) Uani 1 1 d . . . . .
H19A H 0.570050 0.697774 0.741137 0.067 Uiso 1 1 calc R U . . .
H19B H 0.621122 0.650010 0.626267 0.067 Uiso 1 1 calc R U . . .
C20 C 0.47149(16) 0.65563(15) 0.5761(2) 0.0527(5) Uani 1 1 d . . . . .
H20A H 0.473142 0.705390 0.519657 0.063 Uiso 1 1 calc R U . . .
H20B H 0.467786 0.608811 0.511985 0.063 Uiso 1 1 calc R U . . .
C21 C 0.65850(19) 0.56450(17) 0.8781(3) 0.0617(6) Uani 1 1 d . . . . .
H21A H 0.656323 0.607221 0.949328 0.074 Uiso 1 1 calc R U . . .
H21B H 0.657452 0.511660 0.925902 0.074 Uiso 1 1 calc R U . . .
C22 C 0.75305(16) 0.57207(15) 0.8140(3) 0.0550(5) Uani 1 1 d . . . . .
C23 C 0.77732(19) 0.51632(17) 0.7126(4) 0.0690(7) Uani 1 1 d . . . . .
H23 H 0.734447 0.473632 0.683910 0.083 Uiso 1 1 calc R U . . .
C24 C 0.8634(2) 0.5230(2) 0.6540(4) 0.0818(9) Uani 1 1 d . . . . .
H24 H 0.877594 0.485860 0.584545 0.098 Uiso 1 1 calc R U . . .
C25 C 0.9288(2) 0.5846(2) 0.6978(4) 0.0790(8) Uani 1 1 d . . . . .
H25 H 0.987871 0.588637 0.660004 0.095 Uiso 1 1 calc R U . . .
C26 C 0.9055(2) 0.64027(19) 0.7984(4) 0.0766(8) Uani 1 1 d . . . . .
H26 H 0.948970 0.682382 0.828082 0.092 Uiso 1 1 calc R U . . .
C27 C 0.8193(2) 0.63407(17) 0.8546(3) 0.0663(6) Uani 1 1 d . . . . .
H27 H 0.804738 0.672443 0.921865 0.080 Uiso 1 1 calc R U . . .

loop_
_atom_site_aniso_label
_atom_site_aniso_U_11
_atom_site_aniso_U_22
_atom_site_aniso_U_33
_atom_site_aniso_U_23
_atom_site_aniso_U_13
_atom_site_aniso_U_12
O1 0.0785(11) 0.0964(15) 0.0517(10) 0.0245(10) 0.0037(8) -0.0110(10)
N1 0.0490(8) 0.0493(9) 0.0488(10) 0.0014(7) 0.0019(7) 0.0008(7)
C1 0.0671(13) 0.0533(13) 0.0524(13) 0.0001(10) 0.0035(10) -0.0046(10)
C2 0.0693(13) 0.0474(11) 0.0495(12) 0.0072(9) 0.0134(10) 0.0014(9)
C3 0.0945(18) 0.0539(13) 0.0648(16) 0.0013(12) 0.0259(14) 0.0061(12)
C4 0.0910(19) 0.0660(15) 0.083(2) 0.0130(15) 0.0386(17) 0.0204(14)
C5 0.0672(14) 0.0795(18) 0.083(2) 0.0228(15) 0.0220(14) 0.0165(12)
C6 0.0558(11) 0.0693(14) 0.0647(15) 0.0146(12) 0.0104(10) 0.0035(10)
C7 0.0582(10) 0.0473(10) 0.0491(11) 0.0102(9) 0.0113(9) 0.0003(8)
C8 0.0510(11) 0.0479(11) 0.0444(11) 0.0068(8) 0.0059(9) -0.0010(8)
C9 0.0642(12) 0.0491(11) 0.0519(13) 0.0018(9) 0.0006(10) -0.0041(9)
C10 0.0532(10) 0.0500(11) 0.0529(13) -0.0016(9) 0.0036(9) 0.0005(8)
C11 0.0629(13) 0.0763(17) 0.0655(17) 0.0029(13) 0.0029(12) -0.0193(12)
C12 0.0651(14) 0.092(2) 0.0693(18) -0.0015(15) -0.0140(12) -0.0138(14)
C13 0.0800(16) 0.0842(18) 0.0506(14) 0.0018(13) -0.0040(12) 0.0028(13)
C14 0.0743(16) 0.102(2) 0.0568(16) 0.0115(14) 0.0081(13) -0.0156(15)
C15 0.0558(12) 0.0851(17) 0.0562(15) 0.0058(12) -0.0001(10) -0.0138(11)
C16 0.0544(11) 0.0546(12) 0.0539(13) 0.0136(10) 0.0057(9) -0.0061(9)
C17 0.0625(12) 0.0477(11) 0.0533(14) 0.0118(9) 0.0061(10) -0.0069(9)
C18 0.0565(11) 0.0538(11) 0.0500(13) 0.0051(9) 0.0009(10) -0.0001(9)
C19 0.0495(10) 0.0623(13) 0.0557(13) 0.0136(10) 0.0052(9) -0.0050(9)
C20 0.0533(11) 0.0572(12) 0.0481(12) 0.0135(9) 0.0078(9) 0.0011(8)
C21 0.0645(13) 0.0657(14) 0.0524(14) 0.0044(10) -0.0040(10) 0.0027(11)
C22 0.0539(11) 0.0516(12) 0.0551(13) 0.0017(9) -0.0113(9) 0.0042(9)
C23 0.0623(13) 0.0565(13) 0.0844(19) -0.0135(13) -0.0074(12) -0.0041(10)
C24 0.0695(14) 0.0778(18) 0.097(2) -0.0303(17) 0.0071(14) 0.0058(13)
C25 0.0552(12) 0.0801(19) 0.101(2) -0.0077(17) 0.0054(13) 0.0020(11)
C26 0.0646(14) 0.0620(15) 0.099(2) -0.0119(15) -0.0083(14) -0.0103(12)
C27 0.0672(13) 0.0593(14) 0.0692(16) -0.0130(12) -0.0060(12) 0.0018(11)

loop_
_atom_type_symbol
_atom_type_description
_atom_type_scat_dispersion_real
_atom_type_scat_dispersion_imag
_atom_type_scat_source
C C 0.0181 0.0091 'International Tables Vol C Tables 4.2.6.8 and 6.1.1.4'
H H 0.0000 0.0000 'International Tables Vol C Tables 4.2.6.8 and 6.1.1.4'
N N 0.0311 0.0180 'International Tables Vol C Tables 4.2.6.8 and 6.1.1.4'
O O 0.0492 0.0322 'International Tables Vol C Tables 4.2.6.8 and 6.1.1.4'

loop_
_geom_angle_atom_site_label_1
_geom_angle_atom_site_label_2
_geom_angle_atom_site_label_3
_geom_angle
_geom_angle_site_symmetry_1
_geom_angle_site_symmetry_3
_geom_angle_publ_flag
C7 N1 C9 119.41(18) . . ?
C7 N1 C8 108.82(19) . . ?
C9 N1 C8 120.38(17) . . ?
C2 C1 C8 103.78(19) . . ?
C2 C1 H1A 111.0 . . ?
C8 C1 H1A 111.0 . . ?
C2 C1 H1AB 111.0 . . ?
C8 C1 H1AB 111.0 . . ?
H1A C1 H1AB 109.0 . . ?
C3 C2 C7 120.1(2) . . ?
C3 C2 C1 131.3(3) . . ?
C7 C2 C1 108.6(2) . . ?
C4 C3 C2 119.3(3) . . ?
C4 C3 H3 120.3 . . ?
C2 C3 H3 120.3 . . ?
C3 C4 C5 120.7(3) . . ?
C3 C4 H4 119.7 . . ?
C5 C4 H4 119.7 . . ?
C4 C5 C6 120.5(3) . . ?
C4 C5 H5 119.8 . . ?
C6 C5 H5 119.8 . . ?
C7 C6 C5 118.5(3) . . ?
C7 C6 H6 120.7 . . ?
C5 C6 H6 120.7 . . ?
C6 C7 C2 121.0(2) . . ?
C6 C7 N1 128.5(2) . . ?
C2 C7 N1 110.53(19) . . ?
N1 C8 C20 111.26(18) . . ?
N1 C8 C16 110.52(17) . . ?
C20 C8 C16 109.38(17) . . ?
N1 C8 C1 102.39(17) . . ?
C20 C8 C1 112.06(18) . . ?
C16 C8 C1 111.09(19) . . ?
N1 C9 C10 113.62(19) . . ?
N1 C9 H9A 108.8 . . ?
C10 C9 H9A 108.8 . . ?
N1 C9 H9AB 108.8 . . ?
C10 C9 H9AB 108.8 . . ?
H9A C9 H9AB 107.7 . . ?
C11 C10 C15 118.0(2) . . ?
C11 C10 C9 121.6(2) . . ?
C15 C10 C9 120.3(2) . . ?
C10 C11 C12 121.2(3) . . ?
C10 C11 H11 119.4 . . ?
C12 C11 H11 119.4 . . ?
C13 C12 C11 120.3(3) . . ?
C13 C12 H12 119.9 . . ?
C11 C12 H12 119.9 . . ?
C14 C13 C12 119.0(3) . . ?
C14 C13 H13 120.5 . . ?
C12 C13 H13 120.5 . . ?
C13 C14 C15 120.9(3) . . ?
C13 C14 H14 119.6 . . ?
C15 C14 H14 119.6 . . ?
C10 C15 C14 120.6(2) . . ?
C10 C15 H15 119.7 . . ?
C14 C15 H15 119.7 . . ?
C17 C16 C8 113.32(17) . . ?
C17 C16 H16A 108.9 . . ?
C8 C16 H16A 108.9 . . ?
C17 C16 H16B 108.9 . . ?
C8 C16 H16B 108.9 . . ?
H16A C16 H16B 107.7 . . ?
O1 C17 C16 121.5(2) . . ?
O1 C17 C18 122.8(2) . . ?
C16 C17 C18 115.7(2) . . ?
C21 C18 C17 111.1(2) . . ?
C21 C18 C19 113.48(19) . . ?
C17 C18 C19 109.66(18) . . ?
C21 C18 H18 107.4 . . ?
C17 C18 H18 107.4 . . ?
C19 C18 H18 107.4 . . ?
C20 C19 C18 111.77(18) . . ?
C20 C19 H19A 109.3 . . ?
C18 C19 H19A 109.3 . . ?
C20 C19 H19B 109.3 . . ?
C18 C19 H19B 109.3 . . ?
H19A C19 H19B 107.9 . . ?
C8 C20 C19 111.38(19) . . ?
C8 C20 H20A 109.4 . . ?
C19 C20 H20A 109.4 . . ?
C8 C20 H20B 109.4 . . ?
C19 C20 H20B 109.4 . . ?
H20A C20 H20B 108.0 . . ?
C22 C21 C18 114.0(2) . . ?
C22 C21 H21A 108.8 . . ?
C18 C21 H21A 108.8 . . ?
C22 C21 H21B 108.7 . . ?
C18 C21 H21B 108.7 . . ?
H21A C21 H21B 107.6 . . ?
C27 C22 C23 117.4(2) . . ?
C27 C22 C21 121.5(2) . . ?
C23 C22 C21 121.1(2) . . ?
C24 C23 C22 121.2(2) . . ?
C24 C23 H23 119.4 . . ?
C22 C23 H23 119.4 . . ?
C23 C24 C25 120.1(3) . . ?
C23 C24 H24 119.9 . . ?
C25 C24 H24 119.9 . . ?
C24 C25 C26 119.1(3) . . ?
C24 C25 H25 120.4 . . ?
C26 C25 H25 120.4 . . ?
C27 C26 C25 120.5(3) . . ?
C27 C26 H26 119.8 . . ?
C25 C26 H26 119.8 . . ?
C26 C27 C22 121.6(3) . . ?
C26 C27 H27 119.2 . . ?
C22 C27 H27 119.2 . . ?

loop_
_geom_bond_atom_site_label_1
_geom_bond_atom_site_label_2
_geom_bond_distance
_geom_bond_site_symmetry_2
_geom_bond_publ_flag
O1 C17 1.208(3) . ?
N1 C7 1.396(3) . ?
N1 C9 1.460(3) . ?
N1 C8 1.487(3) . ?
C1 C2 1.496(4) . ?
C1 C8 1.548(3) . ?
C1 H1A 0.9700 . ?
C1 H1AB 0.9700 . ?
C2 C3 1.385(4) . ?
C2 C7 1.395(4) . ?
C3 C4 1.375(5) . ?
C3 H3 0.9300 . ?
C4 C5 1.383(6) . ?
C4 H4 0.9300 . ?
C5 C6 1.401(4) . ?
C5 H5 0.9300 . ?
C6 C7 1.372(3) . ?
C6 H6 0.9300 . ?
C8 C20 1.528(3) . ?
C8 C16 1.544(3) . ?
C9 C10 1.515(3) . ?
C9 H9A 0.9700 . ?
C9 H9AB 0.9700 . ?
C10 C11 1.372(4) . ?
C10 C15 1.378(4) . ?
C11 C12 1.379(4) . ?
C11 H11 0.9300 . ?
C12 C13 1.371(5) . ?
C12 H12 0.9300 . ?
C13 C14 1.362(4) . ?
C13 H13 0.9300 . ?
C14 C15 1.380(4) . ?
C14 H14 0.9300 . ?
C15 H15 0.9300 . ?
C16 C17 1.502(3) . ?
C16 H16A 0.9700 . ?
C16 H16B 0.9700 . ?
C17 C18 1.530(3) . ?
C18 C21 1.525(3) . ?
C18 C19 1.534(3) . ?
C18 H18 0.9800 . ?
C19 C20 1.530(3) . ?
C19 H19A 0.9700 . ?
C19 H19B 0.9700 . ?
C20 H20A 0.9700 . ?
C20 H20B 0.9700 . ?
C21 C22 1.507(4) . ?
C21 H21A 0.9700 . ?
C21 H21B 0.9700 . ?
C22 C27 1.383(4) . ?
C22 C23 1.388(4) . ?
C23 C24 1.373(5) . ?
C23 H23 0.9300 . ?
C24 C25 1.377(5) . ?
C24 H24 0.9300 . ?
C25 C26 1.377(5) . ?
C25 H25 0.9300 . ?
C26 C27 1.362(5) . ?
C26 H26 0.9300 . ?
C27 H27 0.9300 . ?

loop_
_geom_torsion_atom_site_label_1
_geom_torsion_atom_site_label_2
_geom_torsion_atom_site_label_3
_geom_torsion_atom_site_label_4
_geom_torsion
_geom_torsion_site_symmetry_1
_geom_torsion_site_symmetry_2
_geom_torsion_site_symmetry_3
_geom_torsion_site_symmetry_4
_geom_torsion_publ_flag
C8 C1 C2 C3 167.4(2) . . . . ?
C8 C1 C2 C7 -14.6(2) . . . . ?
C7 C2 C3 C4 -0.2(4) . . . . ?
C1 C2 C3 C4 177.7(2) . . . . ?
C2 C3 C4 C5 -0.1(4) . . . . ?
C3 C4 C5 C6 0.5(4) . . . . ?
C4 C5 C6 C7 -0.6(4) . . . . ?
C5 C6 C7 C2 0.3(4) . . . . ?
C5 C6 C7 N1 -177.7(2) . . . . ?
C3 C2 C7 C6 0.1(3) . . . . ?
C1 C2 C7 C6 -178.2(2) . . . . ?
C3 C2 C7 N1 178.4(2) . . . . ?
C1 C2 C7 N1 0.1(2) . . . . ?
C9 N1 C7 C6 -22.7(3) . . . . ?
C8 N1 C7 C6 -166.4(2) . . . . ?
C9 N1 C7 C2 159.14(19) . . . . ?
C8 N1 C7 C2 15.5(2) . . . . ?
C7 N1 C8 C20 -143.38(18) . . . . ?
C9 N1 C8 C20 73.4(2) . . . . ?
C7 N1 C8 C16 94.9(2) . . . . ?
C9 N1 C8 C16 -48.3(3) . . . . ?
C7 N1 C8 C1 -23.5(2) . . . . ?
C9 N1 C8 C1 -166.75(19) . . . . ?
C2 C1 C8 N1 22.4(2) . . . . ?
C2 C1 C8 C20 141.72(19) . . . . ?
C2 C1 C8 C16 -95.6(2) . . . . ?
C7 N1 C9 C10 84.2(3) . . . . ?
C8 N1 C9 C10 -136.4(2) . . . . ?
N1 C9 C10 C11 -131.4(3) . . . . ?
N1 C9 C10 C15 50.6(3) . . . . ?
C15 C10 C11 C12 0.5(5) . . . . ?
C9 C10 C11 C12 -177.6(3) . . . . ?
C10 C11 C12 C13 -1.2(6) . . . . ?
C11 C12 C13 C14 1.7(6) . . . . ?
C12 C13 C14 C15 -1.5(6) . . . . ?
C11 C10 C15 C14 -0.3(5) . . . . ?
C9 C10 C15 C14 177.9(3) . . . . ?
C13 C14 C15 C10 0.8(6) . . . . ?
N1 C8 C16 C17 174.26(19) . . . . ?
C20 C8 C16 C17 51.4(3) . . . . ?
C1 C8 C16 C17 -72.8(3) . . . . ?
C8 C16 C17 O1 132.4(3) . . . . ?
C8 C16 C17 C18 -49.3(3) . . . . ?
O1 C17 C18 C21 -6.4(3) . . . . ?
C16 C17 C18 C21 175.4(2) . . . . ?
O1 C17 C18 C19 -132.7(3) . . . . ?
C16 C17 C18 C19 49.1(3) . . . . ?
C21 C18 C19 C20 -178.4(2) . . . . ?
C17 C18 C19 C20 -53.5(3) . . . . ?
N1 C8 C20 C19 -179.24(18) . . . . ?
C16 C8 C20 C19 -56.9(2) . . . . ?
C1 C8 C20 C19 66.8(2) . . . . ?
C18 C19 C20 C8 59.8(3) . . . . ?
C17 C18 C21 C22 -177.9(2) . . . . ?
C19 C18 C21 C22 -53.8(3) . . . . ?
C18 C21 C22 C27 119.6(3) . . . . ?
C18 C21 C22 C23 -61.1(3) . . . . ?
C27 C22 C23 C24 -0.6(5) . . . . ?
C21 C22 C23 C24 -180.0(3) . . . . ?
C22 C23 C24 C25 1.6(6) . . . . ?
C23 C24 C25 C26 -1.5(6) . . . . ?
C24 C25 C26 C27 0.5(6) . . . . ?
C25 C26 C27 C22 0.4(5) . . . . ?
C23 C22 C27 C26 -0.4(4) . . . . ?
C21 C22 C27 C26 179.0(3) . . . . ?
